data_7234578
loop_
_publ_author_name
'Maxime Romain'
'Cassandre Quinton'
'Denis Tondelier'
'Bernard Geffroy'
'Olivier Jeannin'
'Joelle Rault-Berthelot'
'Cyril Poriel'

_publ_section_title
;
 Thioxanthene and dioxothioxanthene dihydroindeno[2,1-b]fluorenes:
 synthesis, properties and applications in green and sky blue
 phosphorescent OLEDs
;
_journal_name_full 'Journal of Materials Chemistry C'
_journal_page_first 1692
_journal_page_last 1703
_journal_paper_doi 10.1039/C5TC04039F
_journal_volume 4
_journal_year 2016
_chemical_compound_source 'synthesis as described'
_chemical_formula_moiety ' 	C44 H26 O4 S2, 2(C H Cl3)'
_chemical_formula_sum 'C46 H28 Cl6 O4 S2'
_chemical_formula_weight 921.5
_space_group_IT_number 2
_space_group_name_Hall '-P 1'
_space_group_name_H-M_alt 'P -1'
_symmetry_cell_setting triclinic
_symmetry_Int_Tables_number 2
_symmetry_space_group_name_Hall '-P 1'
_symmetry_space_group_name_H-M 'P -1'
_atom_sites_solution_hydrogens geom
_cell_angle_alpha 83.042(5)
_cell_angle_beta 69.919(4)
_cell_angle_gamma 76.494(4)
_cell_formula_units_Z 2
_cell_length_a 10.5650(9)
_cell_length_b 14.5906(15)
_cell_length_c 14.7930(15)
_cell_measurement_reflns_used 9930
_cell_measurement_temperature 150(2)
_cell_measurement_theta_max 27.41
_cell_measurement_theta_min 2.28
_cell_measurement_wavelength 0.71073
_cell_volume 2080.4(4)
_computing_cell_refinement 'Bruker APEX2 (Bruker, 2006)'
_computing_data_collection 'Bruker APEX2 (Bruker, 2006)'
_computing_data_reduction 'Bruker APEX2 (Bruker, 2006)'
_computing_molecular_graphics 'Ortep-3 for Windows (Farrugia, 1997)'
_computing_publication_material 'WinGX publication routines (Farrugia, 1999)'
_computing_structure_refinement 'SHELXL-2014/7 (Sheldrick, 2014)'
_diffrn_ambient_temperature 150(2)
_diffrn_detector 'CCD plate'
_diffrn_measured_fraction_theta_full 0.999
_diffrn_measured_fraction_theta_max 0.994
_diffrn_measurement_device_type 'APEXII, Bruker-AXS'
_diffrn_measurement_method 'CCD rotation images, thin slices'
_diffrn_orient_matrix_UB_11 -0.027353
_diffrn_orient_matrix_UB_12 -0.043936
_diffrn_orient_matrix_UB_13 0.057319
_diffrn_orient_matrix_UB_21 0.035596
_diffrn_orient_matrix_UB_22 -0.054606
_diffrn_orient_matrix_UB_23 -0.043035
_diffrn_orient_matrix_UB_31 0.092687
_diffrn_orient_matrix_UB_32 -0.008137
_diffrn_orient_matrix_UB_33 0.007311
_diffrn_radiation_monochromator graphite
_diffrn_radiation_probe x-ray
_diffrn_radiation_type MoK\a
_diffrn_radiation_wavelength 0.71073
_diffrn_reflns_av_R_equivalents 0.0346
_diffrn_reflns_av_unetI/netI 0.038
_diffrn_reflns_Laue_measured_fraction_full 0.999
_diffrn_reflns_Laue_measured_fraction_max 0.994
_diffrn_reflns_limit_h_max 13
_diffrn_reflns_limit_h_min -13
_diffrn_reflns_limit_k_max 18
_diffrn_reflns_limit_k_min -18
_diffrn_reflns_limit_l_max 18
_diffrn_reflns_limit_l_min -19
_diffrn_reflns_number 28376
_diffrn_reflns_point_group_measured_fraction_full 0.999
_diffrn_reflns_point_group_measured_fraction_max 0.994
_diffrn_reflns_theta_full 25.242
_diffrn_reflns_theta_max 27.479
_diffrn_reflns_theta_min 1.437
_diffrn_standards_interval_count .
_diffrn_standards_interval_time .
_diffrn_standards_number 0
_exptl_absorpt_coefficient_mu 0.558
_exptl_absorpt_correction_T_max 0.962
_exptl_absorpt_correction_T_min 0.942
_exptl_absorpt_correction_type multi-scan
_exptl_absorpt_process_details
;
  [Sheldrick, G.M. (2002). SADABS Bruker AXS Inc., Madison, Wisconsin, USA]
;
_exptl_crystal_colour colorless
_exptl_crystal_density_diffrn 1.471
_exptl_crystal_density_method 'not measured'
_exptl_crystal_description prism
_exptl_crystal_F_000 940
_exptl_crystal_size_max 0.26
_exptl_crystal_size_mid 0.09
_exptl_crystal_size_min 0.07
_refine_diff_density_max 0.777
_refine_diff_density_min -0.722
_refine_diff_density_rms 0.103
_refine_ls_extinction_method none
_refine_ls_goodness_of_fit_ref 1.129
_refine_ls_hydrogen_treatment constr
_refine_ls_matrix_type full
_refine_ls_number_constraints 0
_refine_ls_number_parameters 523
_refine_ls_number_reflns 9485
_refine_ls_number_restraints 0
_refine_ls_restrained_S_all 1.129
_refine_ls_R_factor_all 0.0591
_refine_ls_R_factor_gt 0.0448
_refine_ls_shift/su_max 0
_refine_ls_shift/su_mean 0
_refine_ls_structure_factor_coef Fsqd
_refine_ls_weighting_details 'w=1/[\s^2^(Fo^2^)+(0.0680P)^2^+2.0311P] where P=(Fo^2^+2Fc^2^)/3'
_refine_ls_weighting_scheme calc
_refine_ls_wR_factor_gt 0.1249
_refine_ls_wR_factor_ref 0.1495
_reflns_Friedel_coverage 0
_reflns_number_gt 7746
_reflns_number_total 9485
_reflns_threshold_expression 'I > 2\s(I)'
_cod_data_source_file J-Mater-Chem-C-2016-4-1692.cif
_cod_data_source_block compound_3
_cod_database_code 7234578

loop_
_symmetry_equiv_pos_as_xyz
'x, y, z'
'-x, -y, -z'

loop_
_atom_site_label
_atom_site_type_symbol
_atom_site_fract_x
_atom_site_fract_y
_atom_site_fract_z
_atom_site_U_iso_or_equiv
_atom_site_adp_type
_atom_site_occupancy
_atom_site_site_symmetry_order
_atom_site_calc_flag
_atom_site_refinement_flags_posn
_atom_site_refinement_flags_adp
_atom_site_refinement_flags_occupancy
_atom_site_disorder_assembly
_atom_site_disorder_group
C1 C 0.8801(2) 0.26081(15) 0.62318(16) 0.0134(4) Uani 1 1 d . . . . .
C2 C 1.0217(2) 0.25024(15) 0.54378(16) 0.0138(4) Uani 1 1 d . . . . .
C3 C 1.0506(2) 0.25007(16) 0.44481(17) 0.0168(4) Uani 1 1 d . . . . .
H3 H 0.9802 0.2563 0.4188 0.02 Uiso 1 1 calc R U . . .
C4 C 1.1875(2) 0.24034(16) 0.38517(17) 0.0182(5) Uani 1 1 d . . . . .
H4 H 1.2086 0.241 0.3187 0.022 Uiso 1 1 calc R U . . .
C5 C 1.2932(2) 0.22953(16) 0.42479(17) 0.0172(5) Uani 1 1 d . . . . .
H5 H 1.3841 0.2216 0.3843 0.021 Uiso 1 1 calc R U . . .
C6 C 1.2644(2) 0.23045(16) 0.52378(17) 0.0165(4) Uani 1 1 d . . . . .
H6 H 1.3348 0.2237 0.5498 0.02 Uiso 1 1 calc R U . . .
C7 C 1.1270(2) 0.24170(15) 0.58332(16) 0.0145(4) Uani 1 1 d . . . . .
C8 C 1.0661(2) 0.24756(15) 0.68825(16) 0.0142(4) Uani 1 1 d . . . . .
C9 C 1.1291(2) 0.24376(16) 0.75820(17) 0.0160(4) Uani 1 1 d . . . . .
H9 H 1.2239 0.2375 0.7414 0.019 Uiso 1 1 calc R U . . .
C10 C 1.0441(2) 0.24973(15) 0.85388(17) 0.0150(4) Uani 1 1 d . . . . .
C11 C 1.0782(2) 0.24564(15) 0.94317(17) 0.0164(4) Uani 1 1 d . . . . .
C12 C 1.2048(3) 0.23830(16) 0.95714(18) 0.0203(5) Uani 1 1 d . . . . .
H12 H 1.2855 0.2359 0.9049 0.024 Uiso 1 1 calc R U . . .
C13 C 1.2073(3) 0.23461(17) 1.05107(19) 0.0241(5) Uani 1 1 d . . . . .
H13 H 1.2906 0.2289 1.0617 0.029 Uiso 1 1 calc R U . . .
C14 C 1.0859(3) 0.23936(19) 1.1293(2) 0.0274(6) Uani 1 1 d . . . . .
H14 H 1.0897 0.2366 1.1916 0.033 Uiso 1 1 calc R U . . .
C15 C 0.9590(3) 0.24826(18) 1.11588(19) 0.0240(5) Uani 1 1 d . . . . .
H15 H 0.8783 0.2521 1.1682 0.029 Uiso 1 1 calc R U . . .
C16 C 0.9564(2) 0.25119(15) 1.02230(17) 0.0167(4) Uani 1 1 d . . . . .
C17 C 0.8308(2) 0.26277(16) 0.98805(16) 0.0156(4) Uani 1 1 d . . . . .
C18 C 0.9006(2) 0.25971(15) 0.87876(16) 0.0142(4) Uani 1 1 d . . . . .
C19 C 0.8369(2) 0.26481(15) 0.80916(17) 0.0156(4) Uani 1 1 d . . . . .
H19 H 0.7419 0.272 0.8259 0.019 Uiso 1 1 calc R U . . .
C20 C 0.9216(2) 0.25861(15) 0.71410(16) 0.0139(4) Uani 1 1 d . . . . .
C21 C 0.7894(2) 0.35690(15) 0.61000(16) 0.0145(4) Uani 1 1 d . . . . .
C22 C 0.8497(2) 0.43530(17) 0.57563(18) 0.0206(5) Uani 1 1 d . . . . .
H22 H 0.9446 0.4278 0.5597 0.025 Uiso 1 1 calc R U . . .
C23 C 0.7719(3) 0.52412(18) 0.5646(2) 0.0276(6) Uani 1 1 d . . . . .
H23 H 0.815 0.5751 0.5426 0.033 Uiso 1 1 calc R U . . .
C24 C 0.6304(3) 0.53759(19) 0.5861(2) 0.0345(7) Uani 1 1 d . . . . .
H24 H 0.5787 0.5971 0.5778 0.041 Uiso 1 1 calc R U . . .
C25 C 0.5675(3) 0.46179(19) 0.6198(2) 0.0318(6) Uani 1 1 d . . . . .
H25 H 0.4729 0.4695 0.6339 0.038 Uiso 1 1 calc R U . . .
C26 C 0.6465(2) 0.37331(17) 0.63271(18) 0.0196(5) Uani 1 1 d . . . . .
C27 C 0.6752(2) 0.18002(17) 0.64945(17) 0.0189(5) Uani 1 1 d . . . . .
C28 C 0.6215(3) 0.10075(18) 0.6529(2) 0.0261(6) Uani 1 1 d . . . . .
H28 H 0.5273 0.1065 0.6664 0.031 Uiso 1 1 calc R U . . .
C29 C 0.7088(3) 0.01369(18) 0.6360(2) 0.0289(6) Uani 1 1 d . . . . .
H29 H 0.674 -0.0398 0.6382 0.035 Uiso 1 1 calc R U . . .
C30 C 0.8490(3) 0.00636(17) 0.6157(2) 0.0256(5) Uani 1 1 d . . . . .
H30 H 0.9079 -0.0525 0.6054 0.031 Uiso 1 1 calc R U . . .
C31 C 0.9023(2) 0.08589(16) 0.61062(18) 0.0198(5) Uani 1 1 d . . . . .
H31 H 0.9967 0.0796 0.5958 0.024 Uiso 1 1 calc R U . . .
C32 C 0.8164(2) 0.17548(16) 0.62737(16) 0.0150(4) Uani 1 1 d . . . . .
C33 C 0.7393(2) 0.36029(16) 1.01515(17) 0.0172(5) Uani 1 1 d . . . . .
C34 C 0.7866(3) 0.43987(17) 0.96372(18) 0.0227(5) Uani 1 1 d . . . . .
H34 H 0.8694 0.4317 0.913 0.027 Uiso 1 1 calc R U . . .
C35 C 0.7122(3) 0.53053(18) 0.9871(2) 0.0283(6) Uani 1 1 d . . . . .
H35 H 0.7457 0.5821 0.9521 0.034 Uiso 1 1 calc R U . . .
C36 C 0.5883(3) 0.54489(19) 1.0623(2) 0.0297(6) Uani 1 1 d . . . . .
H36 H 0.5392 0.6058 1.0779 0.036 Uiso 1 1 calc R U . . .
C37 C 0.5384(3) 0.46807(19) 1.11412(19) 0.0260(6) Uani 1 1 d . . . . .
H37 H 0.4552 0.4769 1.1645 0.031 Uiso 1 1 calc R U . . .
C38 C 0.6141(2) 0.37717(18) 1.08999(17) 0.0199(5) Uani 1 1 d . . . . .
C39 C 0.6314(3) 0.18390(18) 1.09495(18) 0.0226(5) Uani 1 1 d . . . . .
C40 C 0.5688(3) 0.1054(2) 1.1227(2) 0.0360(7) Uani 1 1 d . . . . .
H40 H 0.4821 0.1106 1.1692 0.043 Uiso 1 1 calc R U . . .
C41 C 0.6366(4) 0.0208(2) 1.0806(3) 0.0433(8) Uani 1 1 d . . . . .
H41 H 0.5957 -0.0315 1.0981 0.052 Uiso 1 1 calc R U . . .
C42 C 0.7665(4) 0.0139(2) 1.0119(2) 0.0390(7) Uani 1 1 d . . . . .
H42 H 0.8133 -0.0436 0.9845 0.047 Uiso 1 1 calc R U . . .
C43 C 0.8266(3) 0.09139(18) 0.9839(2) 0.0279(6) Uani 1 1 d . . . . .
H43 H 0.9133 0.0855 0.9373 0.033 Uiso 1 1 calc R U . . .
C44 C 0.7595(2) 0.17913(17) 1.02412(17) 0.0191(5) Uani 1 1 d . . . . .
C45 C 1.1521(3) 0.5074(2) 0.7093(2) 0.0335(6) Uani 1 1 d . . . . .
H45 H 1.2001 0.4536 0.6683 0.04 Uiso 1 1 calc R U . . .
C46 C 1.2556(3) -0.0830(2) 0.6829(2) 0.0346(7) Uani 1 1 d . . . . .
H46 H 1.3035 -0.1313 0.7186 0.042 Uiso 1 1 calc R U . . .
O1 O 0.44362(18) 0.29323(14) 0.64695(16) 0.0326(5) Uani 1 1 d . . . . .
O2 O 0.51533(19) 0.28561(14) 0.78966(14) 0.0308(4) Uani 1 1 d . . . . .
O3 O 0.40038(19) 0.30033(16) 1.17733(15) 0.0347(5) Uani 1 1 d . . . . .
O4 O 0.58702(19) 0.27189(14) 1.24804(13) 0.0284(4) Uani 1 1 d . . . . .
S1 S 0.55388(6) 0.28442(4) 0.68604(5) 0.02080(14) Uani 1 1 d . . . . .
S2 S 0.54609(6) 0.28463(5) 1.16253(4) 0.02214(14) Uani 1 1 d . . . . .
Cl1 Cl 1.22612(7) 0.60562(5) 0.65550(6) 0.03742(18) Uani 1 1 d . . . . .
Cl2 Cl 0.97714(9) 0.53184(8) 0.71849(7) 0.0548(3) Uani 1 1 d . . . . .
Cl3 Cl 1.17186(10) 0.47825(6) 0.82252(7) 0.0500(2) Uani 1 1 d . . . . .
Cl4 Cl 1.11509(13) -0.01412(8) 0.76604(8) 0.0686(3) Uani 1 1 d . . . . .
Cl5 Cl 1.37162(13) -0.01435(9) 0.61077(10) 0.0789(4) Uani 1 1 d . . . . .
Cl6 Cl 1.19903(10) -0.13959(6) 0.61068(6) 0.0470(2) Uani 1 1 d . . . . .

loop_
_atom_site_aniso_label
_atom_site_aniso_U_11
_atom_site_aniso_U_22
_atom_site_aniso_U_33
_atom_site_aniso_U_23
_atom_site_aniso_U_13
_atom_site_aniso_U_12
C1 0.0127(10) 0.0159(10) 0.0118(10) -0.0027(8) -0.0032(8) -0.0035(8)
C2 0.0132(10) 0.0130(10) 0.0145(11) -0.0011(8) -0.0029(8) -0.0038(8)
C3 0.0176(11) 0.0177(11) 0.0154(11) -0.0007(8) -0.0050(9) -0.0045(9)
C4 0.0228(12) 0.0181(11) 0.0119(11) -0.0024(8) -0.0022(9) -0.0052(9)
C5 0.0125(10) 0.0167(11) 0.0185(11) -0.0015(9) 0.0008(9) -0.0041(8)
C6 0.0140(10) 0.0157(10) 0.0183(11) -0.0004(9) -0.0039(9) -0.0026(8)
C7 0.0142(10) 0.0129(10) 0.0152(11) -0.0008(8) -0.0038(9) -0.0023(8)
C8 0.0121(10) 0.0141(10) 0.0152(11) -0.0019(8) -0.0021(8) -0.0034(8)
C9 0.0126(10) 0.0177(11) 0.0187(11) -0.0001(9) -0.0059(9) -0.0044(8)
C10 0.0156(11) 0.0147(10) 0.0172(11) -0.0003(8) -0.0072(9) -0.0054(8)
C11 0.0198(11) 0.0139(10) 0.0173(11) -0.0007(8) -0.0073(9) -0.0054(9)
C12 0.0222(12) 0.0177(11) 0.0238(13) 0.0009(9) -0.0105(10) -0.0060(9)
C13 0.0286(13) 0.0220(12) 0.0302(14) 0.0021(10) -0.0192(11) -0.0082(10)
C14 0.0389(15) 0.0278(13) 0.0231(13) -0.0016(10) -0.0195(12) -0.0065(11)
C15 0.0311(14) 0.0239(12) 0.0186(12) -0.0006(10) -0.0095(10) -0.0068(10)
C16 0.0211(11) 0.0138(10) 0.0169(11) -0.0009(8) -0.0079(9) -0.0045(9)
C17 0.0165(11) 0.0169(11) 0.0129(10) -0.0006(8) -0.0033(8) -0.0050(9)
C18 0.0150(10) 0.0137(10) 0.0135(11) -0.0009(8) -0.0034(8) -0.0038(8)
C19 0.0126(10) 0.0163(10) 0.0176(11) -0.0026(8) -0.0032(9) -0.0041(8)
C20 0.0136(10) 0.0140(10) 0.0156(11) -0.0010(8) -0.0055(8) -0.0041(8)
C21 0.0132(10) 0.0165(10) 0.0142(10) -0.0031(8) -0.0049(8) -0.0021(8)
C22 0.0136(11) 0.0198(11) 0.0265(13) -0.0028(10) -0.0032(9) -0.0041(9)
C23 0.0241(13) 0.0174(12) 0.0391(16) -0.0007(11) -0.0078(12) -0.0042(10)
C24 0.0256(14) 0.0184(12) 0.056(2) 0.0002(12) -0.0145(13) 0.0027(10)
C25 0.0162(12) 0.0234(13) 0.0544(19) -0.0051(12) -0.0119(12) 0.0011(10)
C26 0.0149(11) 0.0186(11) 0.0263(13) -0.0045(9) -0.0064(9) -0.0039(9)
C27 0.0172(11) 0.0198(11) 0.0202(12) -0.0049(9) -0.0039(9) -0.0058(9)
C28 0.0193(12) 0.0267(13) 0.0337(15) -0.0068(11) -0.0042(11) -0.0113(10)
C29 0.0300(14) 0.0213(12) 0.0373(16) -0.0051(11) -0.0067(12) -0.0133(11)
C30 0.0288(13) 0.0153(11) 0.0311(14) -0.0031(10) -0.0071(11) -0.0046(10)
C31 0.0172(11) 0.0195(11) 0.0215(12) -0.0023(9) -0.0052(9) -0.0024(9)
C32 0.0182(11) 0.0162(10) 0.0114(10) -0.0017(8) -0.0038(8) -0.0061(9)
C33 0.0183(11) 0.0194(11) 0.0148(11) -0.0040(9) -0.0061(9) -0.0031(9)
C34 0.0267(13) 0.0210(12) 0.0195(12) -0.0022(9) -0.0055(10) -0.0058(10)
C35 0.0412(16) 0.0192(12) 0.0296(14) -0.0008(10) -0.0173(12) -0.0072(11)
C36 0.0369(15) 0.0215(12) 0.0337(15) -0.0110(11) -0.0195(12) 0.0049(11)
C37 0.0239(13) 0.0310(14) 0.0201(13) -0.0091(10) -0.0074(10) 0.0047(11)
C38 0.0202(12) 0.0255(12) 0.0143(11) -0.0021(9) -0.0064(9) -0.0034(9)
C39 0.0250(13) 0.0269(13) 0.0170(12) 0.0027(10) -0.0062(10) -0.0104(10)
C40 0.0365(16) 0.0409(17) 0.0321(16) 0.0077(13) -0.0061(13) -0.0233(13)
C41 0.058(2) 0.0315(16) 0.0464(19) 0.0084(14) -0.0139(16) -0.0299(15)
C42 0.059(2) 0.0214(13) 0.0367(17) -0.0022(12) -0.0111(15) -0.0145(13)
C43 0.0364(15) 0.0229(13) 0.0225(13) -0.0012(10) -0.0047(11) -0.0100(11)
C44 0.0232(12) 0.0198(11) 0.0157(11) 0.0011(9) -0.0063(9) -0.0083(9)
C45 0.0396(16) 0.0311(14) 0.0354(16) -0.0015(12) -0.0188(13) -0.0082(12)
C46 0.0435(17) 0.0276(14) 0.0431(18) 0.0017(12) -0.0279(14) -0.0077(12)
O1 0.0168(9) 0.0337(10) 0.0516(13) -0.0072(9) -0.0140(9) -0.0064(8)
O2 0.0245(9) 0.0336(10) 0.0283(10) -0.0109(8) 0.0032(8) -0.0080(8)
O3 0.0167(9) 0.0514(13) 0.0300(11) 0.0068(9) -0.0034(8) -0.0061(9)
O4 0.0277(10) 0.0392(11) 0.0147(9) 0.0015(8) -0.0059(7) -0.0033(8)
S1 0.0110(3) 0.0221(3) 0.0283(3) -0.0070(2) -0.0023(2) -0.0050(2)
S2 0.0164(3) 0.0320(3) 0.0146(3) 0.0020(2) -0.0021(2) -0.0047(2)
Cl1 0.0277(3) 0.0343(4) 0.0476(4) 0.0067(3) -0.0124(3) -0.0054(3)
Cl2 0.0472(5) 0.0818(7) 0.0550(5) 0.0249(5) -0.0354(4) -0.0362(5)
Cl3 0.0630(6) 0.0540(5) 0.0510(5) 0.0191(4) -0.0415(4) -0.0225(4)
Cl4 0.0869(8) 0.0625(6) 0.0467(6) -0.0161(5) -0.0220(5) 0.0104(6)
Cl5 0.0803(8) 0.0842(8) 0.0943(9) 0.0173(7) -0.0343(7) -0.0608(7)
Cl6 0.0620(5) 0.0448(4) 0.0492(5) -0.0036(4) -0.0288(4) -0.0227(4)

loop_
_atom_type_symbol
_atom_type_description
_atom_type_scat_dispersion_real
_atom_type_scat_dispersion_imag
_atom_type_scat_source
C C 0.0033 0.0016 'International Tables Vol C Tables 4.2.6.8 and 6.1.1.4'
H H 0 0 'International Tables Vol C Tables 4.2.6.8 and 6.1.1.4'
O O 0.0106 0.006 'International Tables Vol C Tables 4.2.6.8 and 6.1.1.4'
S S 0.1246 0.1234 'International Tables Vol C Tables 4.2.6.8 and 6.1.1.4'
Cl Cl 0.1484 0.1585 'International Tables Vol C Tables 4.2.6.8 and 6.1.1.4'

loop_
_geom_angle_atom_site_label_1
_geom_angle_atom_site_label_2
_geom_angle_atom_site_label_3
_geom_angle
_geom_angle_site_symmetry_1
_geom_angle_site_symmetry_3
C32 C1 C21 114.86(18) . .
C32 C1 C2 110.29(17) . .
C21 C1 C2 109.93(18) . .
C32 C1 C20 109.69(18) . .
C21 C1 C20 110.20(17) . .
C2 C1 C20 100.99(17) . .
C3 C2 C7 121.0(2) . .
C3 C2 C1 128.0(2) . .
C7 C2 C1 110.95(19) . .
C2 C3 C4 118.6(2) . .
C2 C3 H3 120.7 . .
C4 C3 H3 120.7 . .
C3 C4 C5 120.4(2) . .
C3 C4 H4 119.8 . .
C5 C4 H4 119.8 . .
C6 C5 C4 121.0(2) . .
C6 C5 H5 119.5 . .
C4 C5 H5 119.5 . .
C5 C6 C7 118.4(2) . .
C5 C6 H6 120.8 . .
C7 C6 H6 120.8 . .
C6 C7 C2 120.4(2) . .
C6 C7 C8 130.5(2) . .
C2 C7 C8 109.03(19) . .
C9 C8 C20 121.1(2) . .
C9 C8 C7 130.1(2) . .
C20 C8 C7 108.84(19) . .
C10 C9 C8 117.3(2) . .
C10 C9 H9 121.3 . .
C8 C9 H9 121.3 . .
C9 C10 C18 121.1(2) . .
C9 C10 C11 130.5(2) . .
C18 C10 C11 108.4(2) . .
C12 C11 C16 120.5(2) . .
C12 C11 C10 130.7(2) . .
C16 C11 C10 108.81(19) . .
C13 C12 C11 118.5(2) . .
C13 C12 H12 120.7 . .
C11 C12 H12 120.7 . .
C12 C13 C14 120.7(2) . .
C12 C13 H13 119.7 . .
C14 C13 H13 119.7 . .
C13 C14 C15 121.1(2) . .
C13 C14 H14 119.4 . .
C15 C14 H14 119.4 . .
C16 C15 C14 118.3(2) . .
C16 C15 H15 120.8 . .
C14 C15 H15 120.8 . .
C15 C16 C11 120.9(2) . .
C15 C16 C17 128.5(2) . .
C11 C16 C17 110.59(19) . .
C44 C17 C18 109.39(18) . .
C44 C17 C33 115.73(19) . .
C18 C17 C33 110.26(18) . .
C44 C17 C16 111.00(19) . .
C18 C17 C16 101.06(17) . .
C33 C17 C16 108.41(17) . .
C19 C18 C10 121.9(2) . .
C19 C18 C17 127.0(2) . .
C10 C18 C17 111.07(19) . .
C20 C19 C18 116.9(2) . .
C20 C19 H19 121.6 . .
C18 C19 H19 121.6 . .
C19 C20 C8 121.7(2) . .
C19 C20 C1 128.08(19) . .
C8 C20 C1 110.18(19) . .
C22 C21 C26 116.1(2) . .
C22 C21 C1 119.51(19) . .
C26 C21 C1 124.4(2) . .
C23 C22 C21 121.8(2) . .
C23 C22 H22 119.1 . .
C21 C22 H22 119.1 . .
C22 C23 C24 120.6(2) . .
C22 C23 H23 119.7 . .
C24 C23 H23 119.7 . .
C25 C24 C23 119.2(2) . .
C25 C24 H24 120.4 . .
C23 C24 H24 120.4 . .
C24 C25 C26 119.6(2) . .
C24 C25 H25 120.2 . .
C26 C25 H25 120.2 . .
C25 C26 C21 122.7(2) . .
C25 C26 S1 115.68(19) . .
C21 C26 S1 121.55(18) . .
C28 C27 C32 122.5(2) . .
C28 C27 S1 115.70(18) . .
C32 C27 S1 121.55(17) . .
C29 C28 C27 119.5(2) . .
C29 C28 H28 120.2 . .
C27 C28 H28 120.2 . .
C28 C29 C30 119.5(2) . .
C28 C29 H29 120.2 . .
C30 C29 H29 120.2 . .
C29 C30 C31 120.7(2) . .
C29 C30 H30 119.7 . .
C31 C30 H30 119.7 . .
C30 C31 C32 121.2(2) . .
C30 C31 H31 119.4 . .
C32 C31 H31 119.4 . .
C27 C32 C31 116.5(2) . .
C27 C32 C1 124.3(2) . .
C31 C32 C1 119.2(2) . .
C38 C33 C34 116.7(2) . .
C38 C33 C17 125.2(2) . .
C34 C33 C17 118.1(2) . .
C35 C34 C33 121.3(2) . .
C35 C34 H34 119.4 . .
C33 C34 H34 119.4 . .
C36 C35 C34 120.6(3) . .
C36 C35 H35 119.7 . .
C34 C35 H35 119.7 . .
C37 C36 C35 119.6(2) . .
C37 C36 H36 120.2 . .
C35 C36 H36 120.2 . .
C36 C37 C38 119.3(2) . .
C36 C37 H37 120.3 . .
C38 C37 H37 120.3 . .
C33 C38 C37 122.5(2) . .
C33 C38 S2 121.41(19) . .
C37 C38 S2 116.02(19) . .
C44 C39 C40 121.7(2) . .
C44 C39 S2 122.02(19) . .
C40 C39 S2 116.0(2) . .
C41 C40 C39 119.5(3) . .
C41 C40 H40 120.2 . .
C39 C40 H40 120.2 . .
C40 C41 C42 119.6(3) . .
C40 C41 H41 120.2 . .
C42 C41 H41 120.2 . .
C43 C42 C41 120.7(3) . .
C43 C42 H42 119.7 . .
C41 C42 H42 119.7 . .
C42 C43 C44 121.2(3) . .
C42 C43 H43 119.4 . .
C44 C43 H43 119.4 . .
C39 C44 C43 117.2(2) . .
C39 C44 C17 124.3(2) . .
C43 C44 C17 118.5(2) . .
Cl3 C45 Cl2 110.90(18) . .
Cl3 C45 Cl1 110.16(15) . .
Cl2 C45 Cl1 110.05(16) . .
Cl3 C45 H45 108.6 . .
Cl2 C45 H45 108.6 . .
Cl1 C45 H45 108.6 . .
Cl5 C46 Cl6 110.07(18) . .
Cl5 C46 Cl4 111.10(17) . .
Cl6 C46 Cl4 110.44(17) . .
Cl5 C46 H46 108.4 . .
Cl6 C46 H46 108.4 . .
Cl4 C46 H46 108.4 . .
O1 S1 O2 116.67(12) . .
O1 S1 C27 109.97(11) . .
O2 S1 C27 107.51(12) . .
O1 S1 C26 108.95(12) . .
O2 S1 C26 109.35(11) . .
C27 S1 C26 103.61(11) . .
O3 S2 O4 116.89(12) . .
O3 S2 C38 109.68(12) . .
O4 S2 C38 108.58(12) . .
O3 S2 C39 109.24(13) . .
O4 S2 C39 107.09(12) . .
C38 S2 C39 104.64(12) . .

loop_
_geom_bond_atom_site_label_1
_geom_bond_atom_site_label_2
_geom_bond_distance
_geom_bond_site_symmetry_2
C1 C32 1.533(3) .
C1 C21 1.535(3) .
C1 C2 1.539(3) .
C1 C20 1.546(3) .
C2 C3 1.389(3) .
C2 C7 1.400(3) .
C3 C4 1.396(3) .
C3 H3 0.93 .
C4 C5 1.400(3) .
C4 H4 0.93 .
C5 C6 1.391(3) .
C5 H5 0.93 .
C6 C7 1.398(3) .
C6 H6 0.93 .
C7 C8 1.467(3) .
C8 C9 1.399(3) .
C8 C20 1.416(3) .
C9 C10 1.392(3) .
C9 H9 0.93 .
C10 C18 1.408(3) .
C10 C11 1.475(3) .
C11 C12 1.400(3) .
C11 C16 1.405(3) .
C12 C13 1.393(3) .
C12 H12 0.93 .
C13 C14 1.396(4) .
C13 H13 0.93 .
C14 C15 1.397(4) .
C14 H14 0.93 .
C15 C16 1.389(3) .
C15 H15 0.93 .
C16 C17 1.544(3) .
C17 C44 1.529(3) .
C17 C18 1.531(3) .
C17 C33 1.533(3) .
C18 C19 1.398(3) .
C19 C20 1.384(3) .
C19 H19 0.93 .
C21 C22 1.396(3) .
C21 C26 1.397(3) .
C22 C23 1.388(3) .
C22 H22 0.93 .
C23 C24 1.388(4) .
C23 H23 0.93 .
C24 C25 1.377(4) .
C24 H24 0.93 .
C25 C26 1.395(4) .
C25 H25 0.93 .
C26 S1 1.754(2) .
C27 C28 1.391(3) .
C27 C32 1.400(3) .
C27 S1 1.751(2) .
C28 C29 1.378(4) .
C28 H28 0.93 .
C29 C30 1.387(4) .
C29 H29 0.93 .
C30 C31 1.387(3) .
C30 H30 0.93 .
C31 C32 1.401(3) .
C31 H31 0.93 .
C33 C38 1.394(3) .
C33 C34 1.405(3) .
C34 C35 1.388(4) .
C34 H34 0.93 .
C35 C36 1.387(4) .
C35 H35 0.93 .
C36 C37 1.383(4) .
C36 H36 0.93 .
C37 C38 1.396(3) .
C37 H37 0.93 .
C38 S2 1.750(3) .
C39 C44 1.391(3) .
C39 C40 1.404(4) .
C39 S2 1.758(3) .
C40 C41 1.375(5) .
C40 H40 0.93 .
C41 C42 1.389(5) .
C41 H41 0.93 .
C42 C43 1.376(4) .
C42 H42 0.93 .
C43 C44 1.402(3) .
C43 H43 0.93 .
C45 Cl3 1.748(3) .
C45 Cl2 1.759(3) .
C45 Cl1 1.766(3) .
C45 H45 0.98 .
C46 Cl5 1.749(3) .
C46 Cl6 1.750(3) .
C46 Cl4 1.754(3) .
C46 H46 0.98 .
O1 S1 1.4431(19) .
O2 S1 1.446(2) .
O3 S2 1.4444(19) .
O4 S2 1.4500(19) .

loop_
_geom_torsion_atom_site_label_1
_geom_torsion_atom_site_label_2
_geom_torsion_atom_site_label_3
_geom_torsion_atom_site_label_4
_geom_torsion
_geom_torsion_site_symmetry_1
_geom_torsion_site_symmetry_2
_geom_torsion_site_symmetry_3
_geom_torsion_site_symmetry_4
C32 C1 C2 C3 66.0(3) . . . .
C21 C1 C2 C3 -61.6(3) . . . .
C20 C1 C2 C3 -178.0(2) . . . .
C32 C1 C2 C7 -115.0(2) . . . .
C21 C1 C2 C7 117.3(2) . . . .
C20 C1 C2 C7 0.9(2) . . . .
C7 C2 C3 C4 0.6(3) . . . .
C1 C2 C3 C4 179.4(2) . . . .
C2 C3 C4 C5 1.0(3) . . . .
C3 C4 C5 C6 -1.5(3) . . . .
C4 C5 C6 C7 0.5(3) . . . .
C5 C6 C7 C2 1.0(3) . . . .
C5 C6 C7 C8 -178.4(2) . . . .
C3 C2 C7 C6 -1.6(3) . . . .
C1 C2 C7 C6 179.40(19) . . . .
C3 C2 C7 C8 177.9(2) . . . .
C1 C2 C7 C8 -1.1(2) . . . .
C6 C7 C8 C9 0.2(4) . . . .
C2 C7 C8 C9 -179.3(2) . . . .
C6 C7 C8 C20 -179.8(2) . . . .
C2 C7 C8 C20 0.8(2) . . . .
C20 C8 C9 C10 1.0(3) . . . .
C7 C8 C9 C10 -179.0(2) . . . .
C8 C9 C10 C18 -0.3(3) . . . .
C8 C9 C10 C11 178.3(2) . . . .
C9 C10 C11 C12 2.8(4) . . . .
C18 C10 C11 C12 -178.4(2) . . . .
C9 C10 C11 C16 -177.6(2) . . . .
C18 C10 C11 C16 1.2(2) . . . .
C16 C11 C12 C13 1.4(3) . . . .
C10 C11 C12 C13 -179.2(2) . . . .
C11 C12 C13 C14 -0.8(4) . . . .
C12 C13 C14 C15 -0.2(4) . . . .
C13 C14 C15 C16 0.7(4) . . . .
C14 C15 C16 C11 -0.2(3) . . . .
C14 C15 C16 C17 -178.5(2) . . . .
C12 C11 C16 C15 -0.9(3) . . . .
C10 C11 C16 C15 179.6(2) . . . .
C12 C11 C16 C17 177.7(2) . . . .
C10 C11 C16 C17 -1.8(2) . . . .
C15 C16 C17 C44 -63.9(3) . . . .
C11 C16 C17 C44 117.7(2) . . . .
C15 C16 C17 C18 -179.8(2) . . . .
C11 C16 C17 C18 1.7(2) . . . .
C15 C16 C17 C33 64.3(3) . . . .
C11 C16 C17 C33 -114.2(2) . . . .
C9 C10 C18 C19 -0.5(3) . . . .
C11 C10 C18 C19 -179.5(2) . . . .
C9 C10 C18 C17 178.9(2) . . . .
C11 C10 C18 C17 0.0(2) . . . .
C44 C17 C18 C19 61.3(3) . . . .
C33 C17 C18 C19 -67.1(3) . . . .
C16 C17 C18 C19 178.4(2) . . . .
C44 C17 C18 C10 -118.1(2) . . . .
C33 C17 C18 C10 113.5(2) . . . .
C16 C17 C18 C10 -1.0(2) . . . .
C10 C18 C19 C20 0.7(3) . . . .
C17 C18 C19 C20 -178.7(2) . . . .
C18 C19 C20 C8 0.0(3) . . . .
C18 C19 C20 C1 179.1(2) . . . .
C9 C8 C20 C19 -0.9(3) . . . .
C7 C8 C20 C19 179.1(2) . . . .
C9 C8 C20 C1 179.9(2) . . . .
C7 C8 C20 C1 -0.2(2) . . . .
C32 C1 C20 C19 -63.2(3) . . . .
C21 C1 C20 C19 64.2(3) . . . .
C2 C1 C20 C19 -179.6(2) . . . .
C32 C1 C20 C8 116.0(2) . . . .
C21 C1 C20 C8 -116.6(2) . . . .
C2 C1 C20 C8 -0.4(2) . . . .
C32 C1 C21 C22 -160.1(2) . . . .
C2 C1 C21 C22 -35.0(3) . . . .
C20 C1 C21 C22 75.4(3) . . . .
C32 C1 C21 C26 21.7(3) . . . .
C2 C1 C21 C26 146.8(2) . . . .
C20 C1 C21 C26 -102.8(2) . . . .
C26 C21 C22 C23 -0.1(4) . . . .
C1 C21 C22 C23 -178.4(2) . . . .
C21 C22 C23 C24 -1.1(4) . . . .
C22 C23 C24 C25 0.9(5) . . . .
C23 C24 C25 C26 0.6(5) . . . .
C24 C25 C26 C21 -2.0(4) . . . .
C24 C25 C26 S1 174.5(2) . . . .
C22 C21 C26 C25 1.7(4) . . . .
C1 C21 C26 C25 179.9(2) . . . .
C22 C21 C26 S1 -174.61(18) . . . .
C1 C21 C26 S1 3.6(3) . . . .
C32 C27 C28 C29 1.4(4) . . . .
S1 C27 C28 C29 -172.6(2) . . . .
C27 C28 C29 C30 -0.1(4) . . . .
C28 C29 C30 C31 -1.1(4) . . . .
C29 C30 C31 C32 1.2(4) . . . .
C28 C27 C32 C31 -1.3(4) . . . .
S1 C27 C32 C31 172.30(18) . . . .
C28 C27 C32 C1 -179.8(2) . . . .
S1 C27 C32 C1 -6.1(3) . . . .
C30 C31 C32 C27 0.1(4) . . . .
C30 C31 C32 C1 178.6(2) . . . .
C21 C1 C32 C27 -20.4(3) . . . .
C2 C1 C32 C27 -145.3(2) . . . .
C20 C1 C32 C27 104.4(2) . . . .
C21 C1 C32 C31 161.3(2) . . . .
C2 C1 C32 C31 36.4(3) . . . .
C20 C1 C32 C31 -74.0(3) . . . .
C44 C17 C33 C38 19.8(3) . . . .
C18 C17 C33 C38 144.6(2) . . . .
C16 C17 C33 C38 -105.6(2) . . . .
C44 C17 C33 C34 -162.9(2) . . . .
C18 C17 C33 C34 -38.1(3) . . . .
C16 C17 C33 C34 71.6(3) . . . .
C38 C33 C34 C35 0.4(4) . . . .
C17 C33 C34 C35 -177.1(2) . . . .
C33 C34 C35 C36 -0.1(4) . . . .
C34 C35 C36 C37 -0.3(4) . . . .
C35 C36 C37 C38 0.3(4) . . . .
C34 C33 C38 C37 -0.4(3) . . . .
C17 C33 C38 C37 176.9(2) . . . .
C34 C33 C38 S2 -177.79(18) . . . .
C17 C33 C38 S2 -0.5(3) . . . .
C36 C37 C38 C33 0.0(4) . . . .
C36 C37 C38 S2 177.56(19) . . . .
C44 C39 C40 C41 1.5(4) . . . .
S2 C39 C40 C41 -172.8(3) . . . .
C39 C40 C41 C42 0.6(5) . . . .
C40 C41 C42 C43 -1.5(5) . . . .
C41 C42 C43 C44 0.5(5) . . . .
C40 C39 C44 C43 -2.4(4) . . . .
S2 C39 C44 C43 171.5(2) . . . .
C40 C39 C44 C17 177.7(2) . . . .
S2 C39 C44 C17 -8.4(3) . . . .
C42 C43 C44 C39 1.4(4) . . . .
C42 C43 C44 C17 -178.7(3) . . . .
C18 C17 C44 C39 -140.2(2) . . . .
C33 C17 C44 C39 -14.9(3) . . . .
C16 C17 C44 C39 109.2(3) . . . .
C18 C17 C44 C43 39.9(3) . . . .
C33 C17 C44 C43 165.2(2) . . . .
C16 C17 C44 C43 -70.7(3) . . . .
C28 C27 S1 O1 -42.5(2) . . . .
C32 C27 S1 O1 143.4(2) . . . .
C28 C27 S1 O2 85.4(2) . . . .
C32 C27 S1 O2 -88.6(2) . . . .
C28 C27 S1 C26 -158.9(2) . . . .
C32 C27 S1 C26 27.1(2) . . . .
C25 C26 S1 O1 40.6(2) . . . .
C21 C26 S1 O1 -142.9(2) . . . .
C25 C26 S1 O2 -88.0(2) . . . .
C21 C26 S1 O2 88.5(2) . . . .
C25 C26 S1 C27 157.6(2) . . . .
C21 C26 S1 C27 -25.9(2) . . . .
C33 C38 S2 O3 -136.5(2) . . . .
C37 C38 S2 O3 45.9(2) . . . .
C33 C38 S2 O4 94.6(2) . . . .
C37 C38 S2 O4 -83.0(2) . . . .
C33 C38 S2 C39 -19.5(2) . . . .
C37 C38 S2 C39 162.94(19) . . . .
C44 C39 S2 O3 141.3(2) . . . .
C40 C39 S2 O3 -44.4(2) . . . .
C44 C39 S2 O4 -91.2(2) . . . .
C40 C39 S2 O4 83.1(2) . . . .
C44 C39 S2 C38 24.0(2) . . . .
C40 C39 S2 C38 -161.8(2) . . . .
